data_4083635
loop_
_publ_author_name
'Sun, Wen-Hua'
'Hao, Peng'
'Zhang, Shu'
'Shi, Qisong'
'Zuo, Weiwei'
'Tang, Xiubo'
'Lu, Xiaoming'

_publ_section_title
;
 Iron(II) and Cobalt(II) 2-(Benzimidazolyl)-6-(1-(arylimino)ethyl)pyridyl
 Complexes as Catalysts for Ethylene Oligomerization and Polymerization
;
_journal_issue 10
_journal_name_full Organometallics
_journal_page_first 2720
_journal_paper_doi 10.1021/om0700819
_journal_volume 26
_journal_year 2007
_chemical_formula_sum 'C17 H20 Cl2 Fe N4 O'
_chemical_formula_weight 423.12
_chemical_name_systematic
;
[2-(1-methyl-2-benzoimidazole)-6-methylpyridine]dichloroiron
;
_space_group_IT_number 14
_symmetry_cell_setting monoclinic
_symmetry_space_group_name_Hall '-P 2ybc'
_symmetry_space_group_name_H-M 'P 1 21/c 1'
_atom_sites_solution_hydrogens geom
_atom_sites_solution_primary direct
_atom_sites_solution_secondary difmap
_audit_creation_method SHELXL-97
_cell_angle_alpha 90.00
_cell_angle_beta 94.2910(10)
_cell_angle_gamma 90.00
_cell_formula_units_Z 4
_cell_length_a 7.8858(2)
_cell_length_b 16.8075(4)
_cell_length_c 14.1633(4)
_cell_measurement_reflns_used 726
_cell_measurement_temperature 293(2)
_cell_measurement_theta_max 28.29
_cell_measurement_theta_min 1.88
_cell_volume 1871.95(8)
_computing_cell_refinement 'Siemens SMART & SAINT'
_computing_data_collection 'Siemens SMART'
_computing_data_reduction 'Siemens XPREP'
_computing_molecular_graphics 'Bruker SHELXTL'
_computing_publication_material 'Bruker SHELXTL'
_computing_structure_refinement 'Siemens SHELXTL'
_computing_structure_solution 'Siemens SHELXTL'
_diffrn_ambient_temperature 293(2)
_diffrn_measured_fraction_theta_full 0.999
_diffrn_measured_fraction_theta_max 0.999
_diffrn_measurement_device_type 'Bruker P4'
_diffrn_measurement_method '\w scans'
_diffrn_radiation_monochromator graphite
_diffrn_radiation_source 'fine-focus sealed tube'
_diffrn_radiation_type MoK\a
_diffrn_radiation_wavelength 0.71073
_diffrn_reflns_av_R_equivalents 0.0416
_diffrn_reflns_av_sigmaI/netI 0.0458
_diffrn_reflns_limit_h_max 9
_diffrn_reflns_limit_h_min -10
_diffrn_reflns_limit_k_max 22
_diffrn_reflns_limit_k_min -21
_diffrn_reflns_limit_l_max 18
_diffrn_reflns_limit_l_min -18
_diffrn_reflns_number 18954
_diffrn_reflns_theta_full 28.29
_diffrn_reflns_theta_max 28.29
_diffrn_reflns_theta_min 1.88
_diffrn_standards_decay_% none
_diffrn_standards_interval_count none
_diffrn_standards_interval_time none
_diffrn_standards_number none
_exptl_absorpt_coefficient_mu 1.104
_exptl_absorpt_correction_T_max 0.6665
_exptl_absorpt_correction_T_min 0.6365
_exptl_absorpt_correction_type empirical
_exptl_absorpt_process_details 'SADABS (Sheldrick, 1996)'
_exptl_crystal_colour brown
_exptl_crystal_density_diffrn 1.501
_exptl_crystal_density_method 'not measured'
_exptl_crystal_description block
_exptl_crystal_F_000 872
_exptl_crystal_size_max 0.45
_exptl_crystal_size_mid 0.40
_exptl_crystal_size_min 0.40
_refine_diff_density_max 0.441
_refine_diff_density_min -0.363
_refine_diff_density_rms 0.065
_refine_ls_extinction_method none
_refine_ls_goodness_of_fit_ref 1.063
_refine_ls_hydrogen_treatment constr
_refine_ls_matrix_type full
_refine_ls_number_parameters 226
_refine_ls_number_reflns 4650
_refine_ls_number_restraints 0
_refine_ls_restrained_S_all 1.063
_refine_ls_R_factor_gt 0.0391
_refine_ls_shift/su_max 0.001
_refine_ls_shift/su_mean 0.000
_refine_ls_structure_factor_coef Fsqd
_refine_ls_weighting_details 'calc w=1/[\s^2^(Fo^2^)+(0.0586P)^2^+0.0944P] where P=(Fo^2^+2Fc^2^)/3'
_refine_ls_weighting_scheme calc
_refine_ls_wR_factor_gt 0.1040
_refine_ls_wR_factor_ref 0.1124
_reflns_number_gt 3220
_reflns_number_total 4650
_reflns_threshold_expression >2sigma(I)
_cod_data_source_file om0700819si20070128_084704.cif
_cod_data_source_block 2a
_cod_depositor_comments
;
The following automatic conversions were performed:

'_symmetry_cell_setting' value 'Monoclinic' changed to 'monoclinic'
according to
/usr/data/users/saulius/automatic-downloads/retrospective/ACS/lib/dictionaries/cif_core.dic
dictionary named 'cif_core.dic' version 2.4.2 from 2011-04-26.

Automatic conversion script
Id: cif_fix_values 2281 2013-09-26 08:29:07Z andrius 
;
_cod_original_sg_symbol_H-M P2(1)/c
_cod_database_code 4083635
_refine_ls_r_factor_ref 0.0631

loop_
_symmetry_equiv_pos_as_xyz
'x, y, z'
'-x, y+1/2, -z+1/2'
'-x, -y, -z'
'x, -y-1/2, z-1/2'

loop_
_atom_site_label
_atom_site_type_symbol
_atom_site_fract_x
_atom_site_fract_y
_atom_site_fract_z
_atom_site_U_iso_or_equiv
_atom_site_adp_type
_atom_site_occupancy
_atom_site_symmetry_multiplicity
_atom_site_calc_flag
_atom_site_refinement_flags
Fe1 Fe 0.33286(4) 0.57955(2) 0.75457(2) 0.03618(12) Uani 1 1 d .
Cl2 Cl 0.17793(9) 0.68821(4) 0.80178(4) 0.04999(18) Uani 1 1 d .
Cl1 Cl 0.55729(9) 0.52077(4) 0.84386(5) 0.05255(19) Uani 1 1 d .
N1 N 0.2890(2) 0.54412(11) 0.61275(12) 0.0336(4) Uani 1 1 d .
O1 O 0.1565(2) 0.49308(11) 0.80520(12) 0.0532(5) Uani 1 1 d .
N4 N 0.0607(3) 0.41174(12) 0.91573(14) 0.0432(5) Uani 1 1 d .
N3 N 0.3138(2) 0.56512(11) 0.45892(12) 0.0368(4) Uani 1 1 d .
N2 N 0.4882(2) 0.66832(11) 0.66845(12) 0.0338(4) Uani 1 1 d .
C8 C 0.4204(3) 0.67038(13) 0.57748(14) 0.0339(5) Uani 1 1 d .
C12 C 0.5686(3) 0.73297(14) 0.70327(16) 0.0375(5) Uani 1 1 d .
C1 C 0.2191(3) 0.47932(13) 0.56253(16) 0.0365(5) Uani 1 1 d .
C7 C 0.3415(3) 0.59397(13) 0.54842(14) 0.0341(5) Uani 1 1 d .
C6 C 0.2353(3) 0.49196(14) 0.46603(16) 0.0384(5) Uani 1 1 d .
C2 C 0.1404(3) 0.41118(14) 0.59416(19) 0.0448(6) Uani 1 1 d .
H2A H 0.1282 0.4025 0.6582 0.054 Uiso 1 1 calc R
C9 C 0.4194(3) 0.73787(15) 0.52238(17) 0.0454(6) Uani 1 1 d .
H9A H 0.3693 0.7378 0.4608 0.054 Uiso 1 1 calc R
C15 C 0.1608(3) 0.46762(14) 0.88625(18) 0.0436(6) Uani 1 1 d .
H15A H 0.2410 0.4894 0.9303 0.052 Uiso 1 1 calc R
C3 C 0.0813(3) 0.35695(15) 0.5259(2) 0.0525(7) Uani 1 1 d .
H3A H 0.0286 0.3106 0.5444 0.063 Uiso 1 1 calc R
C13 C 0.6570(4) 0.72594(17) 0.79997(18) 0.0547(7) Uani 1 1 d .
H13A H 0.6404 0.6734 0.8242 0.082 Uiso 1 1 calc R
H13B H 0.6109 0.7643 0.8412 0.082 Uiso 1 1 calc R
H13C H 0.7764 0.7356 0.7966 0.082 Uiso 1 1 calc R
C5 C 0.1754(4) 0.43722(16) 0.39728(19) 0.0515(7) Uani 1 1 d .
H5A H 0.1867 0.4457 0.3332 0.062 Uiso 1 1 calc R
C10 C 0.4950(4) 0.80582(15) 0.5613(2) 0.0537(7) Uani 1 1 d .
H10A H 0.4936 0.8529 0.5266 0.064 Uiso 1 1 calc R
C11 C 0.5725(4) 0.80321(15) 0.65159(19) 0.0485(6) Uani 1 1 d .
H11A H 0.6269 0.8480 0.6778 0.058 Uiso 1 1 calc R
C14 C 0.3623(4) 0.59962(17) 0.37012(17) 0.0537(7) Uani 1 1 d .
H14A H 0.4139 0.6507 0.3824 0.081 Uiso 1 1 calc R
H14B H 0.2631 0.6057 0.3272 0.081 Uiso 1 1 calc R
H14C H 0.4419 0.5651 0.3424 0.081 Uiso 1 1 calc R
C4 C 0.0993(4) 0.37036(16) 0.4296(2) 0.0545(7) Uani 1 1 d .
H4A H 0.0579 0.3324 0.3859 0.065 Uiso 1 1 calc R
C16 C -0.0643(4) 0.3746(2) 0.8499(2) 0.0795(11) Uani 1 1 d .
H16A H -0.0664 0.4013 0.7899 0.119 Uiso 1 1 calc R
H16B H -0.1745 0.3780 0.8742 0.119 Uiso 1 1 calc R
H16C H -0.0351 0.3197 0.8419 0.119 Uiso 1 1 calc R
C17 C 0.0811(5) 0.38013(19) 1.0114(2) 0.0685(9) Uani 1 1 d .
H17A H 0.1670 0.4099 1.0477 0.103 Uiso 1 1 calc R
H17B H 0.1145 0.3253 1.0092 0.103 Uiso 1 1 calc R
H17C H -0.0247 0.3843 1.0404 0.103 Uiso 1 1 calc R

loop_
_atom_site_aniso_label
_atom_site_aniso_U_11
_atom_site_aniso_U_22
_atom_site_aniso_U_33
_atom_site_aniso_U_23
_atom_site_aniso_U_13
_atom_site_aniso_U_12
Fe1 0.0456(2) 0.0320(2) 0.03092(17) 0.00068(12) 0.00276(13) -0.00342(15)
Cl2 0.0560(4) 0.0447(4) 0.0508(3) -0.0073(3) 0.0141(3) 0.0013(3)
Cl1 0.0566(4) 0.0475(4) 0.0519(4) 0.0079(3) -0.0070(3) 0.0010(3)
N1 0.0376(11) 0.0307(10) 0.0321(9) -0.0010(7) -0.0002(7) -0.0026(8)
O1 0.0615(12) 0.0496(11) 0.0489(10) 0.0114(8) 0.0062(8) -0.0147(9)
N4 0.0479(13) 0.0384(12) 0.0443(11) 0.0050(9) 0.0092(9) -0.0051(9)
N3 0.0399(11) 0.0401(11) 0.0301(9) -0.0023(8) 0.0001(8) 0.0026(9)
N2 0.0379(11) 0.0314(10) 0.0325(9) -0.0024(7) 0.0054(7) -0.0034(8)
C8 0.0354(12) 0.0327(12) 0.0337(11) 0.0010(9) 0.0043(9) -0.0001(10)
C12 0.0378(13) 0.0342(13) 0.0413(12) -0.0043(10) 0.0078(10) -0.0050(10)
C1 0.0353(13) 0.0313(12) 0.0420(12) -0.0062(9) -0.0023(9) 0.0039(10)
C7 0.0336(12) 0.0371(13) 0.0311(10) -0.0003(9) 0.0000(9) 0.0041(10)
C6 0.0362(13) 0.0381(13) 0.0396(11) -0.0069(10) -0.0051(9) 0.0083(10)
C2 0.0455(15) 0.0334(13) 0.0545(14) -0.0019(10) -0.0027(11) 0.0015(11)
C9 0.0525(16) 0.0433(15) 0.0404(12) 0.0095(10) 0.0038(11) -0.0004(12)
C15 0.0487(15) 0.0385(14) 0.0442(13) -0.0016(11) 0.0078(11) -0.0042(11)
C3 0.0443(15) 0.0294(13) 0.082(2) -0.0095(12) -0.0096(13) 0.0024(11)
C13 0.0676(18) 0.0485(16) 0.0465(14) -0.0086(12) -0.0062(13) -0.0153(14)
C5 0.0551(17) 0.0510(17) 0.0466(14) -0.0156(12) -0.0089(12) 0.0121(14)
C10 0.0687(19) 0.0323(14) 0.0617(16) 0.0130(12) 0.0139(14) -0.0024(13)
C11 0.0521(16) 0.0355(14) 0.0589(15) -0.0028(11) 0.0111(12) -0.0108(12)
C14 0.0692(19) 0.0614(18) 0.0310(11) 0.0037(11) 0.0066(11) 0.0060(15)
C4 0.0539(17) 0.0419(16) 0.0651(17) -0.0230(13) -0.0138(13) 0.0100(13)
C16 0.067(2) 0.094(3) 0.075(2) 0.0182(19) -0.0095(17) -0.041(2)
C17 0.090(2) 0.066(2) 0.0518(16) 0.0141(15) 0.0169(16) -0.0116(18)

loop_
_atom_type_symbol
_atom_type_description
_atom_type_scat_dispersion_real
_atom_type_scat_dispersion_imag
_atom_type_scat_source
C C 0.0033 0.0016 'International Tables Vol C Tables 4.2.6.8 and 6.1.1.4'
H H 0.0000 0.0000 'International Tables Vol C Tables 4.2.6.8 and 6.1.1.4'
N N 0.0061 0.0033 'International Tables Vol C Tables 4.2.6.8 and 6.1.1.4'
O O 0.0106 0.0060 'International Tables Vol C Tables 4.2.6.8 and 6.1.1.4'
Cl Cl 0.1484 0.1585 'International Tables Vol C Tables 4.2.6.8 and 6.1.1.4'
Fe Fe 0.3463 0.8444 'International Tables Vol C Tables 4.2.6.8 and 6.1.1.4'

loop_
_geom_angle_atom_site_label_1
_geom_angle_atom_site_label_2
_geom_angle_atom_site_label_3
_geom_angle
N1 Fe1 O1 93.58(7)
N1 Fe1 Cl1 117.75(6)
O1 Fe1 Cl1 90.94(5)
N1 Fe1 Cl2 116.48(6)
O1 Fe1 Cl2 93.87(6)
Cl1 Fe1 Cl2 125.07(3)
N1 Fe1 N2 74.71(7)
O1 Fe1 N2 167.42(6)
Cl1 Fe1 N2 98.54(5)
Cl2 Fe1 N2 87.46(5)
C7 N1 C1 105.98(18)
C7 N1 Fe1 116.15(14)
C1 N1 Fe1 137.86(15)
C15 O1 Fe1 124.80(17)
C15 N4 C16 120.0(2)
C15 N4 C17 122.0(2)
C16 N4 C17 117.7(2)
C7 N3 C6 106.90(18)
C7 N3 C14 128.8(2)
C6 N3 C14 124.23(19)
C12 N2 C8 118.21(19)
C12 N2 Fe1 125.57(15)
C8 N2 Fe1 109.11(14)
N2 C8 C9 123.0(2)
N2 C8 C7 111.80(18)
C9 C8 C7 125.2(2)
N2 C12 C11 121.7(2)
N2 C12 C13 116.8(2)
C11 C12 C13 121.5(2)
N1 C1 C2 130.4(2)
N1 C1 C6 108.6(2)
C2 C1 C6 121.0(2)
N1 C7 N3 112.2(2)
N1 C7 C8 120.39(19)
N3 C7 C8 127.4(2)
N3 C6 C5 131.7(2)
N3 C6 C1 106.27(18)
C5 C6 C1 122.1(2)
C3 C2 C1 116.9(3)
C3 C2 H2A 121.6
C1 C2 H2A 121.6
C8 C9 C10 118.1(2)
C8 C9 H9A 121.0
C10 C9 H9A 121.0
O1 C15 N4 124.9(2)
O1 C15 H15A 117.5
N4 C15 H15A 117.5
C2 C3 C4 121.4(3)
C2 C3 H3A 119.3
C4 C3 H3A 119.3
C12 C13 H13A 109.5
C12 C13 H13B 109.5
H13A C13 H13B 109.5
C12 C13 H13C 109.5
H13A C13 H13C 109.5
H13B C13 H13C 109.5
C4 C5 C6 116.2(2)
C4 C5 H5A 121.9
C6 C5 H5A 121.9
C11 C10 C9 119.5(2)
C11 C10 H10A 120.3
C9 C10 H10A 120.3
C10 C11 C12 119.4(2)
C10 C11 H11A 120.3
C12 C11 H11A 120.3
N3 C14 H14A 109.5
N3 C14 H14B 109.5
H14A C14 H14B 109.5
N3 C14 H14C 109.5
H14A C14 H14C 109.5
H14B C14 H14C 109.5
C5 C4 C3 122.4(2)
C5 C4 H4A 118.8
C3 C4 H4A 118.8
N4 C16 H16A 109.5
N4 C16 H16B 109.5
H16A C16 H16B 109.5
N4 C16 H16C 109.5
H16A C16 H16C 109.5
H16B C16 H16C 109.5
N4 C17 H17A 109.5
N4 C17 H17B 109.5
H17A C17 H17B 109.5
N4 C17 H17C 109.5
H17A C17 H17C 109.5
H17B C17 H17C 109.5

loop_
_geom_bond_atom_site_label_1
_geom_bond_atom_site_label_2
_geom_bond_distance
Fe1 N1 2.0989(17)
Fe1 O1 2.1702(18)
Fe1 Cl1 2.3179(7)
Fe1 Cl2 2.3232(7)
Fe1 N2 2.3322(19)
N1 C7 1.327(3)
N1 C1 1.392(3)
O1 C15 1.223(3)
N4 C15 1.315(3)
N4 C16 1.447(4)
N4 C17 1.453(3)
N3 C7 1.359(3)
N3 C6 1.384(3)
N3 C14 1.462(3)
N2 C12 1.334(3)
N2 C8 1.358(3)
C8 C9 1.376(3)
C8 C7 1.472(3)
C12 C11 1.391(3)
C12 C13 1.494(3)
C1 C2 1.392(4)
C1 C6 1.398(3)
C6 C5 1.396(3)
C2 C3 1.384(3)
C2 H2A 0.9300
C9 C10 1.384(4)
C9 H9A 0.9300
C15 H15A 0.9300
C3 C4 1.401(4)
C3 H3A 0.9300
C13 H13A 0.9600
C13 H13B 0.9600
C13 H13C 0.9600
C5 C4 1.369(4)
C5 H5A 0.9300
C10 C11 1.377(4)
C10 H10A 0.9300
C11 H11A 0.9300
C14 H14A 0.9600
C14 H14B 0.9600
C14 H14C 0.9600
C4 H4A 0.9300
C16 H16A 0.9600
C16 H16B 0.9600
C16 H16C 0.9600
C17 H17A 0.9600
C17 H17B 0.9600
C17 H17C 0.9600

loop_
_geom_torsion_atom_site_label_1
_geom_torsion_atom_site_label_2
_geom_torsion_atom_site_label_3
_geom_torsion_atom_site_label_4
_geom_torsion
O1 Fe1 N1 C7 164.38(17)
Cl1 Fe1 N1 C7 -102.66(16)
Cl2 Fe1 N1 C7 68.26(17)
N2 Fe1 N1 C7 -10.94(16)
O1 Fe1 N1 C1 -16.9(2)
Cl1 Fe1 N1 C1 76.1(2)
Cl2 Fe1 N1 C1 -113.0(2)
N2 Fe1 N1 C1 167.8(2)
N1 Fe1 O1 C15 157.0(2)
Cl1 Fe1 O1 C15 39.1(2)
Cl2 Fe1 O1 C15 -86.1(2)
N2 Fe1 O1 C15 178.2(3)
N1 Fe1 N2 C12 172.6(2)
O1 Fe1 N2 C12 150.6(3)
Cl1 Fe1 N2 C12 -70.89(19)
Cl2 Fe1 N2 C12 54.20(18)
N1 Fe1 N2 C8 22.93(14)
O1 Fe1 N2 C8 1.0(4)
Cl1 Fe1 N2 C8 139.49(14)
Cl2 Fe1 N2 C8 -95.42(15)
C12 N2 C8 C9 -5.2(3)
Fe1 N2 C8 C9 147.0(2)
C12 N2 C8 C7 178.0(2)
Fe1 N2 C8 C7 -29.8(2)
C8 N2 C12 C11 5.1(3)
Fe1 N2 C12 C11 -142.1(2)
C8 N2 C12 C13 -173.9(2)
Fe1 N2 C12 C13 38.9(3)
C7 N1 C1 C2 -177.6(2)
Fe1 N1 C1 C2 3.5(4)
C7 N1 C1 C6 1.2(3)
Fe1 N1 C1 C6 -177.63(17)
C1 N1 C7 N3 -1.4(3)
Fe1 N1 C7 N3 177.74(14)
C1 N1 C7 C8 179.0(2)
Fe1 N1 C7 C8 -1.9(3)
C6 N3 C7 N1 1.0(3)
C14 N3 C7 N1 -176.0(2)
C6 N3 C7 C8 -179.4(2)
C14 N3 C7 C8 3.6(4)
N2 C8 C7 N1 23.5(3)
C9 C8 C7 N1 -153.2(2)
N2 C8 C7 N3 -156.1(2)
C9 C8 C7 N3 27.2(4)
C7 N3 C6 C5 178.6(3)
C14 N3 C6 C5 -4.3(4)
C7 N3 C6 C1 -0.2(2)
C14 N3 C6 C1 176.9(2)
N1 C1 C6 N3 -0.6(2)
C2 C1 C6 N3 178.4(2)
N1 C1 C6 C5 -179.5(2)
C2 C1 C6 C5 -0.6(4)
N1 C1 C2 C3 179.3(2)
C6 C1 C2 C3 0.6(4)
N2 C8 C9 C10 1.7(4)
C7 C8 C9 C10 178.1(2)
Fe1 O1 C15 N4 -175.66(19)
C16 N4 C15 O1 1.2(4)
C17 N4 C15 O1 175.3(3)
C1 C2 C3 C4 -0.3(4)
N3 C6 C5 C4 -178.4(2)
C1 C6 C5 C4 0.2(4)
C8 C9 C10 C11 2.0(4)
C9 C10 C11 C12 -2.0(4)
N2 C12 C11 C10 -1.6(4)
C13 C12 C11 C10 177.4(3)
C6 C5 C4 C3 0.1(4)
C2 C3 C4 C5 0.0(4)
